data_4076601
loop_
_publ_author_name
'O, Wylie W. N.'
'Lough, Alan J.'
'Morris, Robert H.'

_publ_section_title
;
 Factors Favoring Efficient Bifunctional Catalysis. Study of a
 Ruthenium(II) Hydrogenation Catalyst Containing an N-Heterocyclic Carbene
 with a Primary Amine Donor
;
_journal_issue 6
_journal_name_full Organometallics
_journal_page_first 2137
_journal_paper_doi 10.1021/om300108p
_journal_volume 31
_journal_year 2012
_chemical_formula_moiety 'C30 H33 N O P Ru, F6 P'
_chemical_formula_sum 'C30 H33 F6 N O P2 Ru'
_chemical_formula_weight 700.58
_chemical_name_systematic
; 
 ? 
;
_space_group_IT_number 14
_symmetry_cell_setting monoclinic
_symmetry_space_group_name_Hall '-P 2ybc'
_symmetry_space_group_name_H-M 'P 1 21/c 1'
_atom_sites_solution_hydrogens geom
_atom_sites_solution_primary direct
_atom_sites_solution_secondary difmap
_audit_creation_method SHELXL-97
_cell_angle_alpha 90.00
_cell_angle_beta 90.204(3)
_cell_angle_gamma 90.00
_cell_formula_units_Z 4
_cell_length_a 10.3534(3)
_cell_length_b 15.8749(7)
_cell_length_c 17.9498(9)
_cell_measurement_reflns_used 15311
_cell_measurement_temperature 150(1)
_cell_measurement_theta_max 27.5
_cell_measurement_theta_min 2.6
_cell_volume 2950.2(2)
_computing_cell_refinement 'Denzo-SMN (Otwinowski & Minor, 1997)'
_computing_data_collection 'Collect (Nonius B.V., 1997-2002)'
_computing_data_reduction Denzo-SMN
_computing_molecular_graphics 'PLATON (Spek, 2009)'
_computing_publication_material 'SHELXTL V6.1'
_computing_structure_refinement 'SHELXTL V6.1 (Sheldrick, 2008)'
_computing_structure_solution 'SIR-92 (Altomare et al., 1994)'
_diffrn_ambient_temperature 150(1)
_diffrn_detector_area_resol_mean 9
_diffrn_measured_fraction_theta_full 0.997
_diffrn_measured_fraction_theta_max 0.976
_diffrn_measurement_device_type 'Nonius KappaCCD'
_diffrn_measurement_method '\f scans and \w scans with \k offsets'
_diffrn_radiation_monochromator graphite
_diffrn_radiation_source 'fine-focus sealed tube'
_diffrn_radiation_type MoK\a
_diffrn_radiation_wavelength 0.71073
_diffrn_reflns_av_R_equivalents 0.1292
_diffrn_reflns_av_sigmaI/netI 0.1152
_diffrn_reflns_limit_h_max 13
_diffrn_reflns_limit_h_min -12
_diffrn_reflns_limit_k_max 20
_diffrn_reflns_limit_k_min -19
_diffrn_reflns_limit_l_max 23
_diffrn_reflns_limit_l_min -23
_diffrn_reflns_number 29905
_diffrn_reflns_theta_full 25.24
_diffrn_reflns_theta_max 27.59
_diffrn_reflns_theta_min 2.57
_exptl_absorpt_coefficient_mu 0.703
_exptl_absorpt_correction_T_max 1.058
_exptl_absorpt_correction_T_min 0.434
_exptl_absorpt_correction_type multi-scan
_exptl_absorpt_process_details
; 
multi-scan from symmetry-related measurements 
 Sortav (Blessing 1995) 
;
_exptl_crystal_colour 'pale yellow'
_exptl_crystal_density_diffrn 1.577
_exptl_crystal_density_method 'not measured'
_exptl_crystal_description needle
_exptl_crystal_F_000 1424
_exptl_crystal_size_max 0.18
_exptl_crystal_size_mid 0.06
_exptl_crystal_size_min 0.04
_refine_diff_density_max 1.134
_refine_diff_density_min -1.172
_refine_diff_density_rms 0.119
_refine_ls_extinction_method none
_refine_ls_goodness_of_fit_ref 1.020
_refine_ls_hydrogen_treatment constr
_refine_ls_matrix_type full
_refine_ls_number_parameters 392
_refine_ls_number_reflns 6683
_refine_ls_number_restraints 0
_refine_ls_restrained_S_all 1.020
_refine_ls_R_factor_all 0.1282
_refine_ls_R_factor_gt 0.0586
_refine_ls_shift/su_max 0.001
_refine_ls_shift/su_mean 0.000
_refine_ls_structure_factor_coef Fsqd
_refine_ls_weighting_details 'calc w=1/[\s^2^(Fo^2^)+(0.0662P)^2^+0.8063P] where P=(Fo^2^+2Fc^2^)/3'
_refine_ls_weighting_scheme calc
_refine_ls_wR_factor_gt 0.1243
_refine_ls_wR_factor_ref 0.1524
_reflns_number_gt 3821
_reflns_number_total 6683
_reflns_threshold_expression I>2\s(I)
_cod_data_source_file om300108p_si_002.cif
_cod_data_source_block 5
_cod_depositor_comments
;
The following automatic conversions were performed:

'_symmetry_cell_setting' value 'Monoclinic' changed to 'monoclinic'
according to /home/saulius/struct/CIF-dictionaries/cif_core.dic
dictionary named 'cif_core.dic' version 2.4.1 from 2010-06-29.

Automatic conversion script
Id: cif_fix_values 1715 2011-07-08 13:25:40Z adriana 
;
_cod_original_sg_symbol_H-M 'P 21/c'
_cod_database_code 4076601

loop_
_symmetry_equiv_pos_as_xyz
'x, y, z'
'-x, y+1/2, -z+1/2'
'-x, -y, -z'
'x, -y-1/2, z-1/2'

loop_
_atom_site_label
_atom_site_type_symbol
_atom_site_fract_x
_atom_site_fract_y
_atom_site_fract_z
_atom_site_U_iso_or_equiv
_atom_site_adp_type
_atom_site_occupancy
_atom_site_symmetry_multiplicity
_atom_site_calc_flag
_atom_site_refinement_flags
_atom_site_disorder_assembly
_atom_site_disorder_group
Ru1 Ru 0.19881(3) 0.03883(2) 0.75211(2) 0.02919(15) Uani 1 1 d . . .
P1 P 0.40058(11) 0.08773(8) 0.78845(7) 0.0292(3) Uani 1 1 d . . .
O1 O 0.3086(3) -0.1355(2) 0.7319(2) 0.0509(10) Uani 1 1 d . . .
N1 N 0.1599(4) 0.0165(3) 0.8689(2) 0.0343(10) Uani 1 1 d . . .
H1C H 0.0948 0.0530 0.8821 0.041 Uiso 1 1 calc R . .
H1D H 0.1261 -0.0369 0.8722 0.041 Uiso 1 1 calc R . .
C1 C 0.2611(4) 0.0231(3) 0.9282(3) 0.0356(12) Uani 1 1 d . . .
H1A H 0.2267 -0.0012 0.9749 0.043 Uiso 1 1 calc R . .
H1B H 0.2795 0.0834 0.9375 0.043 Uiso 1 1 calc R . .
C2 C 0.3875(4) -0.0213(3) 0.9091(3) 0.0295(11) Uani 1 1 d . . .
C3 C 0.4289(4) -0.0871(3) 0.9527(3) 0.0349(12) Uani 1 1 d . . .
H3A H 0.3748 -0.1072 0.9915 0.042 Uiso 1 1 calc R . .
C4 C 0.5489(5) -0.1252(3) 0.9413(3) 0.0375(12) Uani 1 1 d . . .
H4A H 0.5749 -0.1715 0.9713 0.045 Uiso 1 1 calc R . .
C5 C 0.6288(5) -0.0952(3) 0.8867(3) 0.0401(13) Uani 1 1 d . . .
H5A H 0.7123 -0.1189 0.8804 0.048 Uiso 1 1 calc R . .
C6 C 0.5876(4) -0.0299(3) 0.8401(3) 0.0344(12) Uani 1 1 d . . .
H6A H 0.6421 -0.0108 0.8011 0.041 Uiso 1 1 calc R . .
C7 C 0.4669(4) 0.0074(3) 0.8503(3) 0.0307(11) Uani 1 1 d . . .
C8 C 0.4230(4) 0.1827(3) 0.8450(3) 0.0313(11) Uani 1 1 d . . .
C9 C 0.5443(4) 0.2038(3) 0.8729(3) 0.0341(12) Uani 1 1 d . . .
H9A H 0.6167 0.1695 0.8614 0.041 Uiso 1 1 calc R . .
C10 C 0.5603(5) 0.2738(3) 0.9172(3) 0.0384(13) Uani 1 1 d . . .
H10A H 0.6436 0.2876 0.9359 0.046 Uiso 1 1 calc R . .
C11 C 0.4545(5) 0.3248(3) 0.9348(3) 0.0403(13) Uani 1 1 d . . .
H11A H 0.4655 0.3733 0.9651 0.048 Uiso 1 1 calc R . .
C12 C 0.3331(5) 0.3036(3) 0.9075(3) 0.0436(14) Uani 1 1 d . . .
H12A H 0.2603 0.3374 0.9193 0.052 Uiso 1 1 calc R . .
C13 C 0.3182(5) 0.2330(3) 0.8631(3) 0.0367(12) Uani 1 1 d . . .
H13A H 0.2349 0.2188 0.8446 0.044 Uiso 1 1 calc R . .
C14 C 0.5174(4) 0.1022(3) 0.7134(3) 0.0285(11) Uani 1 1 d . . .
C15 C 0.5705(4) 0.1807(3) 0.6977(3) 0.0355(12) Uani 1 1 d . . .
H15A H 0.5484 0.2277 0.7278 0.043 Uiso 1 1 calc R . .
C16 C 0.6554(5) 0.1915(3) 0.6385(3) 0.0399(13) Uani 1 1 d . . .
H16A H 0.6902 0.2455 0.6280 0.048 Uiso 1 1 calc R . .
C17 C 0.6886(5) 0.1231(4) 0.5953(3) 0.0408(13) Uani 1 1 d . . .
H17A H 0.7493 0.1296 0.5561 0.049 Uiso 1 1 calc R . .
C18 C 0.6342(4) 0.0449(3) 0.6086(3) 0.0377(12) Uani 1 1 d . . .
H18A H 0.6556 -0.0016 0.5777 0.045 Uiso 1 1 calc R . .
C19 C 0.5492(4) 0.0346(3) 0.6666(3) 0.0339(12) Uani 1 1 d . . .
H19A H 0.5115 -0.0191 0.6751 0.041 Uiso 1 1 calc R . .
C20 C -0.0031(4) 0.0845(4) 0.7254(3) 0.0433(15) Uani 1 1 d . . .
C21 C 0.0830(5) 0.1498(3) 0.7095(3) 0.0457(15) Uani 1 1 d . . .
C22 C 0.1688(5) 0.1203(4) 0.6527(3) 0.0501(16) Uani 1 1 d . . .
C23 C 0.1344(7) 0.0384(4) 0.6360(3) 0.0585(18) Uani 1 1 d . . .
C24 C 0.0269(6) 0.0142(4) 0.6813(4) 0.0605(19) Uani 1 1 d . . .
C25 C -0.1116(6) 0.0907(7) 0.7818(4) 0.104(3) Uani 1 1 d . . .
H25A H -0.1903 0.1106 0.7570 0.156 Uiso 1 1 calc R . .
H25B H -0.0871 0.1304 0.8213 0.156 Uiso 1 1 calc R . .
H25C H -0.1274 0.0351 0.8037 0.156 Uiso 1 1 calc R . .
C26 C 0.0702(7) 0.2409(4) 0.7326(5) 0.093(3) Uani 1 1 d . . .
H26A H 0.0086 0.2694 0.6996 0.139 Uiso 1 1 calc R . .
H26B H 0.1545 0.2686 0.7292 0.139 Uiso 1 1 calc R . .
H26C H 0.0391 0.2438 0.7841 0.139 Uiso 1 1 calc R . .
C27 C 0.2673(6) 0.1720(6) 0.6118(5) 0.112(4) Uani 1 1 d . . .
H27A H 0.2264 0.1993 0.5688 0.168 Uiso 1 1 calc R . .
H27B H 0.3374 0.1354 0.5947 0.168 Uiso 1 1 calc R . .
H27C H 0.3025 0.2151 0.6453 0.168 Uiso 1 1 calc R . .
C28 C 0.1900(10) -0.0142(7) 0.5735(4) 0.145(5) Uani 1 1 d . . .
H28A H 0.1454 -0.0006 0.5268 0.218 Uiso 1 1 calc R . .
H28B H 0.1782 -0.0741 0.5849 0.218 Uiso 1 1 calc R . .
H28C H 0.2823 -0.0020 0.5685 0.218 Uiso 1 1 calc R . .
C29 C -0.0509(9) -0.0658(5) 0.6761(7) 0.166(6) Uani 1 1 d . . .
H29A H -0.1243 -0.0571 0.6424 0.249 Uiso 1 1 calc R . .
H29B H -0.0827 -0.0810 0.7257 0.249 Uiso 1 1 calc R . .
H29C H 0.0036 -0.1113 0.6569 0.249 Uiso 1 1 calc R . .
C30 C 0.2703(5) -0.0693(4) 0.7425(3) 0.0356(12) Uani 1 1 d . . .
P2 P -0.03548(13) 0.18947(10) 1.00374(9) 0.0425(4) Uani 1 1 d . . .
F1 F 0.0381(7) 0.2127(4) 0.9285(4) 0.105(3) Uani 0.874(12) 1 d P A 1
F2 F -0.1672(5) 0.2124(4) 0.9672(4) 0.101(2) Uani 0.874(12) 1 d P A 1
F3 F -0.1095(7) 0.1639(3) 1.0775(3) 0.090(2) Uani 0.874(12) 1 d P A 1
F4 F 0.0977(6) 0.1677(4) 1.0393(4) 0.115(3) Uani 0.874(12) 1 d P A 1
F1A F 0.089(2) 0.2007(16) 0.9679(18) 0.034(8) Uiso 0.126(12) 1 d P A 2
F2A F -0.110(4) 0.239(2) 0.9438(18) 0.060(11) Uiso 0.126(12) 1 d P A 2
F3A F -0.171(2) 0.1766(18) 1.041(2) 0.046(9) Uiso 0.126(12) 1 d P A 2
F4A F 0.025(4) 0.137(2) 1.0717(18) 0.064(11) Uiso 0.126(12) 1 d P A 2
F5 F -0.0500(3) 0.0960(2) 0.9724(2) 0.0752(11) Uani 1 1 d . A .
F6 F -0.0211(3) 0.2820(2) 1.0359(3) 0.0835(13) Uani 1 1 d . A .

loop_
_atom_site_aniso_label
_atom_site_aniso_U_11
_atom_site_aniso_U_22
_atom_site_aniso_U_33
_atom_site_aniso_U_23
_atom_site_aniso_U_13
_atom_site_aniso_U_12
Ru1 0.0305(2) 0.0277(2) 0.0294(2) 0.0005(2) -0.00025(15) 0.00047(16)
P1 0.0306(7) 0.0274(8) 0.0296(7) 0.0027(6) 0.0010(5) 0.0000(5)
O1 0.063(3) 0.032(2) 0.058(3) -0.007(2) 0.002(2) 0.0117(18)
N1 0.030(2) 0.037(3) 0.035(3) 0.003(2) 0.0022(17) 0.0030(17)
C1 0.037(3) 0.043(3) 0.027(3) 0.001(2) 0.001(2) 0.003(2)
C2 0.028(3) 0.035(3) 0.025(3) 0.001(2) -0.0003(19) -0.0021(19)
C3 0.039(3) 0.032(3) 0.033(3) 0.004(2) 0.001(2) -0.003(2)
C4 0.050(3) 0.026(3) 0.037(3) 0.003(2) -0.008(2) 0.003(2)
C5 0.037(3) 0.035(3) 0.049(4) 0.001(3) -0.005(2) 0.001(2)
C6 0.030(3) 0.033(3) 0.039(3) 0.005(3) 0.005(2) 0.001(2)
C7 0.031(3) 0.025(3) 0.036(3) 0.000(2) -0.003(2) 0.003(2)
C8 0.038(3) 0.029(3) 0.027(3) 0.006(2) 0.002(2) -0.004(2)
C9 0.036(3) 0.032(3) 0.035(3) 0.005(2) 0.004(2) 0.002(2)
C10 0.037(3) 0.041(3) 0.038(3) 0.001(3) -0.002(2) -0.004(2)
C11 0.055(3) 0.029(3) 0.037(3) -0.001(3) 0.000(2) 0.002(2)
C12 0.040(3) 0.037(3) 0.055(4) 0.002(3) -0.009(2) 0.007(2)
C13 0.037(3) 0.030(3) 0.043(3) -0.002(3) -0.003(2) 0.005(2)
C14 0.028(2) 0.031(3) 0.027(3) 0.001(2) -0.0004(19) 0.0006(19)
C15 0.045(3) 0.029(3) 0.032(3) 0.000(2) 0.002(2) -0.004(2)
C16 0.048(3) 0.039(3) 0.033(3) 0.004(3) 0.001(2) -0.013(2)
C17 0.037(3) 0.055(4) 0.030(3) 0.009(3) 0.005(2) -0.006(2)
C18 0.041(3) 0.040(3) 0.032(3) -0.004(3) 0.005(2) 0.004(2)
C19 0.033(3) 0.032(3) 0.037(3) 0.004(3) 0.001(2) 0.001(2)
C20 0.024(3) 0.073(5) 0.032(3) 0.018(3) -0.003(2) 0.005(3)
C21 0.048(3) 0.036(3) 0.053(4) -0.007(3) -0.024(3) 0.013(3)
C22 0.045(3) 0.064(5) 0.041(4) 0.023(3) -0.004(3) 0.004(3)
C23 0.079(5) 0.067(5) 0.029(3) -0.009(3) -0.014(3) 0.041(4)
C24 0.062(4) 0.037(4) 0.082(5) 0.010(4) -0.043(4) -0.006(3)
C25 0.038(4) 0.209(10) 0.064(5) 0.049(6) 0.007(3) 0.029(5)
C26 0.122(6) 0.048(5) 0.108(7) -0.015(4) -0.066(5) 0.036(4)
C27 0.054(4) 0.171(10) 0.111(7) 0.100(7) -0.001(4) 0.001(5)
C28 0.184(9) 0.205(11) 0.047(5) -0.056(6) -0.050(6) 0.135(9)
C29 0.166(9) 0.057(6) 0.274(14) 0.059(7) -0.173(10) -0.046(6)
C30 0.040(3) 0.038(3) 0.029(3) 0.001(3) -0.002(2) -0.003(2)
P2 0.0349(8) 0.0445(9) 0.0483(10) -0.0044(8) 0.0009(6) 0.0033(6)
F1 0.109(5) 0.143(5) 0.064(4) -0.002(4) 0.033(4) -0.052(4)
F2 0.053(3) 0.117(5) 0.132(6) 0.021(4) -0.032(3) 0.012(3)
F3 0.161(6) 0.061(3) 0.047(3) -0.004(3) 0.037(4) 0.000(3)
F4 0.077(4) 0.112(5) 0.156(7) -0.050(5) -0.066(4) 0.044(4)
F5 0.085(3) 0.059(3) 0.082(3) -0.030(2) 0.024(2) -0.0144(19)
F6 0.073(2) 0.047(2) 0.131(4) -0.022(2) 0.008(2) -0.0040(18)

loop_
_atom_type_symbol
_atom_type_description
_atom_type_scat_dispersion_real
_atom_type_scat_dispersion_imag
_atom_type_scat_source
C C 0.0033 0.0016 'International Tables Vol C Tables 4.2.6.8 and 6.1.1.4'
H H 0.0000 0.0000 'International Tables Vol C Tables 4.2.6.8 and 6.1.1.4'
N N 0.0061 0.0033 'International Tables Vol C Tables 4.2.6.8 and 6.1.1.4'
O O 0.0106 0.0060 'International Tables Vol C Tables 4.2.6.8 and 6.1.1.4'
P P 0.1023 0.0942 'International Tables Vol C Tables 4.2.6.8 and 6.1.1.4'
F F 0.0171 0.0103 'International Tables Vol C Tables 4.2.6.8 and 6.1.1.4'
Ru Ru -1.2594 0.8363 'International Tables Vol C Tables 4.2.6.8 and 6.1.1.4'

loop_
_geom_angle_atom_site_label_1
_geom_angle_atom_site_label_2
_geom_angle_atom_site_label_3
_geom_angle
C30 Ru1 N1 90.82(19)
C30 Ru1 C23 91.6(2)
N1 Ru1 C23 149.9(2)
C30 Ru1 C24 95.8(2)
N1 Ru1 C24 112.0(2)
C23 Ru1 C24 38.0(3)
C30 Ru1 C22 120.8(2)
N1 Ru1 C22 147.7(2)
C23 Ru1 C22 36.5(2)
C24 Ru1 C22 62.2(2)
C30 Ru1 C21 152.8(2)
N1 Ru1 C21 110.76(18)
C23 Ru1 C21 61.4(2)
C24 Ru1 C21 61.4(2)
C22 Ru1 C21 37.2(2)
C30 Ru1 C20 129.7(2)
N1 Ru1 C20 94.73(16)
C23 Ru1 C20 61.3(2)
C24 Ru1 C20 36.5(2)
C22 Ru1 C20 61.15(19)
C21 Ru1 C20 36.0(2)
C30 Ru1 P1 88.66(15)
N1 Ru1 P1 87.31(11)
C23 Ru1 P1 122.7(2)
C24 Ru1 P1 160.0(2)
C22 Ru1 P1 98.86(15)
C21 Ru1 P1 108.06(14)
C20 Ru1 P1 141.50(17)
C7 P1 C14 106.7(2)
C7 P1 C8 101.1(2)
C14 P1 C8 102.8(2)
C7 P1 Ru1 105.88(16)
C14 P1 Ru1 115.59(15)
C8 P1 Ru1 122.90(16)
C1 N1 Ru1 123.0(3)
N1 C1 C2 114.0(4)
C3 C2 C7 119.3(4)
C3 C2 C1 119.3(4)
C7 C2 C1 121.3(4)
C2 C3 C4 121.4(5)
C5 C4 C3 119.6(5)
C4 C5 C6 120.1(5)
C7 C6 C5 120.5(5)
C6 C7 C2 119.0(4)
C6 C7 P1 123.5(4)
C2 C7 P1 117.4(3)
C13 C8 C9 118.8(5)
C13 C8 P1 120.4(4)
C9 C8 P1 120.7(4)
C10 C9 C8 120.6(5)
C9 C10 C11 120.3(5)
C12 C11 C10 119.2(5)
C13 C12 C11 119.9(5)
C12 C13 C8 121.1(5)
C15 C14 C19 118.1(4)
C15 C14 P1 121.7(4)
C19 C14 P1 120.1(4)
C14 C15 C16 121.0(5)
C17 C16 C15 119.5(5)
C16 C17 C18 120.4(5)
C19 C18 C17 119.9(5)
C18 C19 C14 121.0(5)
C21 C20 C24 109.3(5)
C21 C20 C25 124.3(7)
C24 C20 C25 126.4(7)
C21 C20 Ru1 72.0(3)
C24 C20 Ru1 70.0(3)
C25 C20 Ru1 124.4(4)
C20 C21 C22 107.5(5)
C20 C21 C26 126.6(6)
C22 C21 C26 124.3(6)
C20 C21 Ru1 72.1(3)
C22 C21 Ru1 69.9(3)
C26 C21 Ru1 134.4(4)
C23 C22 C21 107.6(5)
C23 C22 C27 125.7(7)
C21 C22 C27 126.3(7)
C23 C22 Ru1 70.3(3)
C21 C22 Ru1 72.8(3)
C27 C22 Ru1 128.1(4)
C22 C23 C24 109.3(5)
C22 C23 C28 125.6(8)
C24 C23 C28 124.8(8)
C22 C23 Ru1 73.3(3)
C24 C23 Ru1 72.3(3)
C28 C23 Ru1 126.3(4)
C20 C24 C23 106.3(5)
C20 C24 C29 125.8(8)
C23 C24 C29 127.4(8)
C20 C24 Ru1 73.5(3)
C23 C24 Ru1 69.8(3)
C29 C24 Ru1 127.7(4)
O1 C30 Ru1 174.9(5)
F1A P2 F2A 94.0(16)
F2 P2 F4 178.9(4)
F1A P2 F3A 178.9(15)
F2A P2 F3A 85.3(15)
F2 P2 F6 91.0(3)
F4 P2 F6 88.6(3)
F2 P2 F3 89.2(3)
F4 P2 F3 91.8(4)
F6 P2 F3 88.8(2)
F2 P2 F5 89.3(3)
F4 P2 F5 91.1(3)
F6 P2 F5 179.3(3)
F3 P2 F5 90.6(2)
F2 P2 F1 90.5(3)
F4 P2 F1 88.5(4)
F6 P2 F1 92.8(3)
F3 P2 F1 178.4(3)
F5 P2 F1 87.8(3)
F1A P2 F4A 93.4(15)
F2A P2 F4A 172.5(17)
F3A P2 F4A 87.2(15)

loop_
_geom_bond_atom_site_label_1
_geom_bond_atom_site_label_2
_geom_bond_distance
Ru1 C30 1.877(6)
Ru1 N1 2.166(4)
Ru1 C23 2.186(6)
Ru1 C24 2.218(5)
Ru1 C22 2.224(5)
Ru1 C21 2.262(5)
Ru1 C20 2.263(5)
Ru1 P1 2.3200(12)
P1 C7 1.823(5)
P1 C14 1.828(5)
P1 C8 1.832(5)
O1 C30 1.140(6)
N1 C1 1.495(6)
C1 C2 1.526(6)
C2 C3 1.374(7)
C2 C7 1.416(6)
C3 C4 1.397(7)
C4 C5 1.371(7)
C5 C6 1.398(7)
C6 C7 1.395(6)
C8 C13 1.386(6)
C8 C9 1.392(7)
C9 C10 1.376(7)
C10 C11 1.399(7)
C11 C12 1.389(7)
C12 C13 1.383(7)
C14 C15 1.391(6)
C14 C19 1.403(7)
C15 C16 1.392(7)
C16 C17 1.379(7)
C17 C18 1.384(7)
C18 C19 1.375(6)
C20 C21 1.397(8)
C20 C24 1.405(9)
C20 C25 1.518(7)
C21 C22 1.433(8)
C21 C26 1.511(8)
C22 C23 1.381(9)
C22 C27 1.504(8)
C23 C24 1.432(9)
C23 C28 1.514(9)
C24 C29 1.506(9)
P2 F1A 1.45(2)
P2 F2A 1.54(3)
P2 F2 1.554(5)
P2 F4 1.556(4)
P2 F3A 1.57(3)
P2 F6 1.585(4)
P2 F3 1.585(5)
P2 F5 1.594(4)
P2 F1 1.596(5)
P2 F4A 1.60(3)
